data_7043959
loop_
_publ_author_name
'Chen, Zhang-Gai'
'Huang, Xia'
'Zhuang, Rongchuan'
'Zhang, Yu'
'Liu, Xin'
'Shi, Tao'
'Wang, Shuai-Hua'
'Wu, Shao-Fan'
'Mi, Jin-Xiao'
'Huang, Ya-Xi'

_publ_section_title
;
 Structural Diversities Induced by Cation Sizes in a Series of
 Fluorogermanophosphates: A2[GeF2(HPO4)2] (A = Na, K, Rb, NH4, and Cs)
;
_journal_name_full 'Dalton Trans.'
_journal_paper_doi 10.1039/C7DT02561K
_journal_year 2017
_chemical_formula_moiety (NH4)2[GeF2(HPO4)2]
_chemical_formula_sum 'F2 Ge H10 N2 O8 P2'
_chemical_formula_weight 338.63
_space_group_crystal_system monoclinic
_space_group_IT_number 14
_space_group_name_Hall '-P 2ybc'
_space_group_name_H-M_alt 'P 1 21/c 1'
_symmetry_space_group_name_Hall '-P 2ybc'
_symmetry_space_group_name_H-M 'P 1 21/c 1'
_atom_sites_solution_hydrogens difmap
_audit_creation_method SHELXL-2014/7
_audit_update_record
;
2017-04-21 deposited with the CCDC.
2017-08-11 downloaded from the CCDC.
;
_cell_angle_alpha 90
_cell_angle_beta 110.104(7)
_cell_angle_gamma 90
_cell_formula_units_Z 2
_cell_length_a 7.353(5)
_cell_length_b 7.058(5)
_cell_length_c 8.804(6)
_cell_measurement_reflns_used 2600
_cell_measurement_temperature 203(2)
_cell_measurement_theta_max 28.813
_cell_measurement_theta_min 2.950
_cell_volume 429.1(5)
_computing_cell_refinement 'SAINT (Bruker, 2001)'
_computing_data_reduction 'SAINT (Bruker, 2001)'
_computing_molecular_graphics 'DIAMOND (Brandenburg, 2005) '
_computing_publication_material 'SHELXL-2014/7 (Sheldrick, 2014) and WinGX (Farrugia, 2014)'
_computing_structure_refinement 'SHELXL-2014/7 (Sheldrick, 2014)'
_computing_structure_solution 'SHELXL-2014/7 (Sheldrick, 2014)'
_diffrn_ambient_temperature 203(2)
_diffrn_measured_fraction_theta_full 0.997
_diffrn_measured_fraction_theta_max 0.935
_diffrn_measurement_device_type 'SMART (Bruker, 2001)'
_diffrn_radiation_type MoK\a
_diffrn_radiation_wavelength 0.71073
_diffrn_reflns_av_R_equivalents 0.0223
_diffrn_reflns_av_unetI/netI 0.0306
_diffrn_reflns_Laue_measured_fraction_full 0.997
_diffrn_reflns_Laue_measured_fraction_max 0.935
_diffrn_reflns_limit_h_max 6
_diffrn_reflns_limit_h_min -9
_diffrn_reflns_limit_k_max 9
_diffrn_reflns_limit_k_min -9
_diffrn_reflns_limit_l_max 11
_diffrn_reflns_limit_l_min -9
_diffrn_reflns_number 2600
_diffrn_reflns_point_group_measured_fraction_full 0.997
_diffrn_reflns_point_group_measured_fraction_max 0.935
_diffrn_reflns_theta_full 25.242
_diffrn_reflns_theta_max 28.814
_diffrn_reflns_theta_min 2.950
_exptl_absorpt_coefficient_mu 4.013
_exptl_absorpt_correction_T_max 0.76
_exptl_absorpt_correction_T_min 0.57
_exptl_absorpt_correction_type multi-scan
_exptl_absorpt_process_details 'SMART (Bruker, 2001)'
_exptl_crystal_colour colorless
_exptl_crystal_density_diffrn 2.621
_exptl_crystal_density_method 'not measured'
_exptl_crystal_description rod
_exptl_crystal_F_000 336
_exptl_crystal_size_max 0.180
_exptl_crystal_size_mid 0.120
_exptl_crystal_size_min 0.070
_refine_diff_density_max 0.435
_refine_diff_density_min -0.536
_refine_diff_density_rms 0.109
_refine_ls_extinction_method none
_refine_ls_goodness_of_fit_ref 1.097
_refine_ls_hydrogen_treatment refall
_refine_ls_matrix_type full
_refine_ls_number_parameters 90
_refine_ls_number_reflns 1046
_refine_ls_number_restraints 5
_refine_ls_restrained_S_all 1.096
_refine_ls_R_factor_all 0.0281
_refine_ls_R_factor_gt 0.0261
_refine_ls_shift/su_max 0.000
_refine_ls_shift/su_mean 0.000
_refine_ls_structure_factor_coef Fsqd
_refine_ls_weighting_details 'w=1/[\s^2^(Fo^2^)+(0.0298P)^2^+0.5617P] where P=(Fo^2^+2Fc^2^)/3'
_refine_ls_weighting_scheme calc
_refine_ls_wR_factor_gt 0.0666
_refine_ls_wR_factor_ref 0.0679
_reflns_Friedel_coverage 0.000
_reflns_number_gt 990
_reflns_number_total 1046
_reflns_threshold_expression 'I > 2\s(I)'
_cod_data_source_file c7dt02561k1.cif
_cod_data_source_block shelx
_cod_depositor_comments
;
The following automatic conversions were performed:

'_exptl_absorpt_correction_type' value 'multi scan' changed to
'multi-scan' according to
/home/data/users/saulius/crontab/automatic-downloads/rss-feeds/RSC/lib/dictionaries/cif_core.dic
dictionary named 'cif_core.dic' version 2.4.2 from 2011-04-26.

Automatic conversion script
Id: cif_fix_values 4973 2017-02-22 13:04:09Z antanas 
;
_cod_database_code 7043959
_shelx_shelxl_version_number 2014/7
_shelx_space_group_comment
;
The symmetry employed for this shelxl refinement is uniquely defined
by the following loop, which should always be used as a source of
symmetry information in preference to the above space-group names.
They are only intended as comments.
;
_shelx_estimated_absorpt_t_min 0.532
_shelx_estimated_absorpt_t_max 0.766

loop_
_space_group_symop_operation_xyz
'x, y, z'
'-x, y+1/2, -z+1/2'
'-x, -y, -z'
'x, -y-1/2, z-1/2'

loop_
_atom_site_label
_atom_site_type_symbol
_atom_site_fract_x
_atom_site_fract_y
_atom_site_fract_z
_atom_site_U_iso_or_equiv
_atom_site_adp_type
_atom_site_occupancy
_atom_site_site_symmetry_order
_atom_site_calc_flag
_atom_site_refinement_flags_posn
_atom_site_refinement_flags_occupancy
Ge1 Ge 0.0000 0.5000 0.0000 0.00822(13) Uani 1 2 d S P
P1 P 0.15640(9) 0.64970(9) 0.35782(8) 0.01023(16) Uani 1 1 d . .
F1 F -0.2515(2) 0.5517(2) -0.07761(19) 0.0135(3) Uani 1 1 d . .
O2 O 0.0024(3) 0.5855(3) 0.1998(2) 0.0150(4) Uani 1 1 d . .
O3 O -0.0442(3) 0.2500(3) 0.0476(2) 0.0157(4) Uani 1 1 d . .
O4 O 0.3246(3) 0.7552(3) 0.3448(2) 0.0166(4) Uani 1 1 d . .
O5 O 0.2373(3) 0.4664(3) 0.4581(3) 0.0168(4) Uani 1 1 d D .
H5 H 0.155(6) 0.392(6) 0.455(7) 0.069(18) Uiso 1 1 d D .
N1 N 0.4094(4) 0.1513(4) 0.3168(3) 0.0146(5) Uani 1 1 d D .
H1 H 0.485(5) 0.164(6) 0.271(4) 0.032(11) Uiso 1 1 d D .
H2 H 0.454(5) 0.189(5) 0.409(3) 0.029(10) Uiso 1 1 d D .
H3 H 0.379(6) 0.041(3) 0.318(5) 0.034(11) Uiso 1 1 d D .
H4 H 0.323(4) 0.221(5) 0.281(5) 0.032(11) Uiso 1 1 d D .

loop_
_atom_site_aniso_label
_atom_site_aniso_U_11
_atom_site_aniso_U_22
_atom_site_aniso_U_33
_atom_site_aniso_U_23
_atom_site_aniso_U_13
_atom_site_aniso_U_12
Ge1 0.0088(2) 0.0087(2) 0.0076(2) 0.00088(13) 0.00334(14) -0.00014(13)
P1 0.0112(3) 0.0102(3) 0.0101(3) -0.0012(2) 0.0047(2) 0.0007(2)
F1 0.0085(7) 0.0170(8) 0.0144(8) 0.0006(6) 0.0031(6) 0.0012(6)
O2 0.0129(9) 0.0232(10) 0.0107(9) -0.0039(8) 0.0061(7) -0.0040(8)
O3 0.0205(10) 0.0107(9) 0.0206(10) 0.0027(8) 0.0133(8) -0.0005(7)
O4 0.0149(9) 0.0162(10) 0.0206(10) -0.0042(8) 0.0085(8) -0.0029(8)
O5 0.0169(10) 0.0148(9) 0.0181(10) 0.0030(8) 0.0054(8) 0.0057(8)
N1 0.0157(12) 0.0149(12) 0.0171(12) 0.0039(10) 0.0107(10) 0.0049(10)

loop_
_atom_type_symbol
_atom_type_description
_atom_type_scat_dispersion_real
_atom_type_scat_dispersion_imag
_atom_type_scat_source
F F 0.0171 0.0103 'International Tables Vol C Tables 4.2.6.8 and 6.1.1.4'
Ge Ge 0.1547 1.8001 'International Tables Vol C Tables 4.2.6.8 and 6.1.1.4'
H H 0.0000 0.0000 'International Tables Vol C Tables 4.2.6.8 and 6.1.1.4'
N N 0.0061 0.0033 'International Tables Vol C Tables 4.2.6.8 and 6.1.1.4'
O O 0.0106 0.0060 'International Tables Vol C Tables 4.2.6.8 and 6.1.1.4'
P P 0.1023 0.0942 'International Tables Vol C Tables 4.2.6.8 and 6.1.1.4'

loop_
_geom_angle_atom_site_label_1
_geom_angle_atom_site_label_2
_geom_angle_atom_site_label_3
_geom_angle
_geom_angle_site_symmetry_1
_geom_angle_site_symmetry_3
F1 Ge1 F1 180.0 3_565 .
F1 Ge1 O2 88.13(8) 3_565 3_565
F1 Ge1 O2 91.87(8) . 3_565
F1 Ge1 O2 91.87(8) 3_565 .
F1 Ge1 O2 88.13(8) . .
O2 Ge1 O2 180.0 3_565 .
F1 Ge1 O3 92.41(9) 3_565 3_565
F1 Ge1 O3 87.59(9) . 3_565
O2 Ge1 O3 92.30(9) 3_565 3_565
O2 Ge1 O3 87.70(9) . 3_565
F1 Ge1 O3 87.59(9) 3_565 .
F1 Ge1 O3 92.41(9) . .
O2 Ge1 O3 87.70(9) 3_565 .
O2 Ge1 O3 92.30(9) . .
O3 Ge1 O3 180.0 3_565 .
O4 P1 O2 117.08(12) . .
O4 P1 O3 115.47(12) . 2
O2 P1 O3 105.21(12) . 2
O4 P1 O5 107.07(13) . .
O2 P1 O5 106.70(13) . .
O3 P1 O5 104.29(12) 2 .
P1 O2 Ge1 136.22(13) . .
P1 O3 Ge1 136.56(12) 2_545 .
P1 O5 H5 113(4) . .
H1 N1 H2 111(4) . .
H1 N1 H3 111(4) . .
H2 N1 H3 109(4) . .
H1 N1 H4 110(4) . .
H2 N1 H4 101(4) . .
H3 N1 H4 115(4) . .

loop_
_geom_bond_atom_site_label_1
_geom_bond_atom_site_label_2
_geom_bond_distance
_geom_bond_site_symmetry_2
Ge1 F1 1.7749(19) 3_565
Ge1 F1 1.7749(19) .
Ge1 O2 1.854(2) 3_565
Ge1 O2 1.854(2) .
Ge1 O3 1.868(2) 3_565
Ge1 O3 1.868(2) .
P1 O4 1.482(2) .
P1 O2 1.529(2) .
P1 O3 1.532(2) 2
P1 O5 1.564(2) .
O3 P1 1.532(2) 2_545
O5 H5 0.79(2) .
N1 H1 0.791(19) .
N1 H2 0.809(19) .
N1 H3 0.809(19) .
N1 H4 0.777(19) .

loop_
_geom_hbond_atom_site_label_D
_geom_hbond_atom_site_label_H
_geom_hbond_atom_site_label_A
_geom_hbond_distance_DH
_geom_hbond_distance_HA
_geom_hbond_distance_DA
_geom_hbond_angle_DHA
_geom_hbond_site_symmetry_A
O5 H5 F1 0.79(2) 2.63(5) 3.100(3) 120(4) 2_545
O5 H5 O2 0.79(2) 2.61(4) 3.253(3) 140(5) 2_545
O5 H5 O3 0.79(2) 2.16(3) 2.891(3) 155(5) 4_566
N1 H1 O4 0.791(19) 2.10(2) 2.881(3) 169(4) 2_645
N1 H2 O4 0.809(19) 2.25(2) 3.022(4) 159(4) 3_666
N1 H4 O5 0.777(19) 2.55(4) 3.030(3) 121(4) .
N1 H3 O4 0.809(19) 2.09(2) 2.893(4) 174(4) 1_545
N1 H4 F1 0.777(19) 2.33(3) 2.915(3) 133(4) 3_565
N1 H4 O2 0.777(19) 2.64(4) 3.017(4) 112(3) 2_545
N1 H4 O5 0.777(19) 2.55(4) 3.030(3) 121(4) .
